data_4131939
loop_
_publ_author_name
'Qiao, Yusen'
'Sergentu, Dumitru-Claudiu'
'Yin, Haolin'
'Zabula, Alexander V.'
'Cheisson, Thibault'
'McSkimming, Alex'
'Manor, Brian C.'
'Carroll, Patrick J.'
'Anna, Jessica M.'
'Autschbach, Jochen'
'Schelter, Eric J.'

_publ_section_title
;
 Understanding and Controlling the Emission Brightness and Color of
 Molecular Cerium Luminophores.
;
_journal_issue 13
_journal_name_full 'Journal of the American Chemical Society'
_journal_page_first 4588
_journal_page_last 4595
_journal_paper_doi 10.1021/jacs.7b13339
_journal_volume 140
_journal_year 2018
_chemical_formula_moiety 'C42 H96 Ce N9 Si3'
_chemical_formula_sum 'C42 H96 Ce N9 Si3'
_chemical_formula_weight 951.66
_space_group_crystal_system monoclinic
_space_group_IT_number 14
_space_group_name_Hall '-P 2ybc'
_space_group_name_H-M_alt 'P 1 21/c 1'
_atom_sites_solution_hydrogens geom
_atom_sites_solution_primary dual
_audit_creation_date 2016-11-11
_audit_creation_method
;
Olex2 1.2
(compiled 2016.09.09 svn.r3337 for OlexSys, GUI svn.r5227)
;
_cell_angle_alpha 90
_cell_angle_beta 93.013(2)
_cell_angle_gamma 90
_cell_formula_units_Z 4
_cell_length_a 12.8493(7)
_cell_length_b 10.7028(6)
_cell_length_c 39.410(2)
_cell_measurement_reflns_used 9721
_cell_measurement_temperature 100
_cell_measurement_theta_max 27.24
_cell_measurement_theta_min 2.97
_cell_volume 5412.3(5)
_computing_data_collection 'Bruker APEX3 v2016.1-0'
_computing_data_reduction 'Bruker SAINT v8.37A'
_computing_publication_material 'Olex2 (Dolomanov et al., 2009)'
_computing_structure_refinement 'XL (Sheldrick, 2008)'
_computing_structure_solution 'XT (Sheldrick, 2015)'
_diffrn_ambient_temperature 100
_diffrn_measured_fraction_theta_full 0.998
_diffrn_measured_fraction_theta_max 0.997
_diffrn_measurement_device 'CMOS area detector'
_diffrn_measurement_device_type 'Bruker D8QUEST'
_diffrn_measurement_method '\w and \f scans'
_diffrn_radiation_monochromator graphite
_diffrn_radiation_type MoK\a
_diffrn_radiation_wavelength 0.71073
_diffrn_reflns_av_R_equivalents 0.0887
_diffrn_reflns_av_unetI/netI 0.0519
_diffrn_reflns_Laue_measured_fraction_full 0.998
_diffrn_reflns_Laue_measured_fraction_max 0.997
_diffrn_reflns_limit_h_max 16
_diffrn_reflns_limit_h_min -16
_diffrn_reflns_limit_k_max 13
_diffrn_reflns_limit_k_min -13
_diffrn_reflns_limit_l_max 51
_diffrn_reflns_limit_l_min -49
_diffrn_reflns_number 111005
_diffrn_reflns_point_group_measured_fraction_full 0.998
_diffrn_reflns_point_group_measured_fraction_max 0.997
_diffrn_reflns_theta_full 25.242
_diffrn_reflns_theta_max 27.604
_diffrn_reflns_theta_min 2.880
_diffrn_source 'sealed tube'
_exptl_absorpt_coefficient_mu 0.942
_exptl_absorpt_correction_T_max 0.7456
_exptl_absorpt_correction_T_min 0.6174
_exptl_absorpt_correction_type multi-scan
_exptl_absorpt_process_details 'SADABS v2014/5'
_exptl_crystal_colour 'light yellow'
_exptl_crystal_density_diffrn 1.168
_exptl_crystal_description prism
_exptl_crystal_F_000 2044
_exptl_crystal_size_max 0.30
_exptl_crystal_size_mid 0.10
_exptl_crystal_size_min 0.02
_refine_diff_density_max 1.115
_refine_diff_density_min -4.117
_refine_diff_density_rms 0.130
_refine_ls_extinction_method none
_refine_ls_goodness_of_fit_ref 1.497
_refine_ls_hydrogen_treatment constr
_refine_ls_matrix_type full
_refine_ls_number_parameters 772
_refine_ls_number_reflns 12517
_refine_ls_number_restraints 893
_refine_ls_restrained_S_all 1.454
_refine_ls_R_factor_all 0.1165
_refine_ls_R_factor_gt 0.1014
_refine_ls_shift/su_max 0.001
_refine_ls_shift/su_mean 0.000
_refine_ls_structure_factor_coef Fsqd
_refine_ls_weighting_details 'w=1/[\s^2^(Fo^2^)+47.7036P] where P=(Fo^2^+2Fc^2^)/3'
_refine_ls_weighting_scheme calc
_refine_ls_wR_factor_gt 0.1930
_refine_ls_wR_factor_ref 0.1970
_reflns_number_gt 10933
_reflns_number_total 12517
_reflns_threshold_expression 'I > 2\s(I)'
_cod_data_source_file ja7b13339_si_002.cif
_cod_data_source_block 40023
_cod_database_code 4131939

loop_
_space_group_symop_operation_xyz
'x, y, z'
'-x, y+1/2, -z+1/2'
'-x, -y, -z'
'x, -y-1/2, z-1/2'

loop_
_atom_site_label
_atom_site_type_symbol
_atom_site_fract_x
_atom_site_fract_y
_atom_site_fract_z
_atom_site_U_iso_or_equiv
_atom_site_adp_type
_atom_site_occupancy
_atom_site_site_symmetry_order
_atom_site_calc_flag
_atom_site_refinement_flags_posn
_atom_site_refinement_flags_adp
_atom_site_refinement_flags_occupancy
_atom_site_disorder_assembly
_atom_site_disorder_group
Ce1 Ce 0.28281(3) 0.31298(4) 0.38279(2) 0.02138(11) Uani 1 1 d . . . . .
C1 C 0.1337(6) 0.4748(8) 0.3444(2) 0.0272(17) Uani 1 1 d . . . . .
N1 N 0.1069(5) 0.3631(6) 0.35367(17) 0.0283(15) Uani 1 1 d . . . . .
C2 C 0.0027(6) 0.3140(8) 0.3471(2) 0.0303(17) Uani 1 1 d . . . . .
H2 H -0.0362 0.3703 0.3315 0.036 Uiso 1 1 calc R . . . .
C3 C -0.0541(7) 0.3043(10) 0.3800(2) 0.044(2) Uani 1 1 d . . . . .
H3a H -0.0552 0.3848 0.3907 0.066 Uiso 1 1 calc GR . . . .
H3b H -0.0186 0.2456 0.3950 0.066 Uiso 1 1 calc GR . . . .
H3c H -0.1243 0.2765 0.3750 0.066 Uiso 1 1 calc GR . . . .
C4 C 0.0085(6) 0.1846(9) 0.3306(2) 0.0358(18) Uani 1 1 d . . . . .
H4a H 0.0406 0.1916 0.3093 0.054 Uiso 1 1 calc GR . . . .
H4b H -0.0606 0.1513 0.3270 0.054 Uiso 1 1 calc GR . . . .
H4c H 0.0491 0.1297 0.3454 0.054 Uiso 1 1 calc GR . . . .
N2 N 0.2300(5) 0.5125(6) 0.35351(16) 0.0251(14) Uani 1 1 d . . . . .
C5 C 0.2744(6) 0.6327(8) 0.3450(2) 0.0319(18) Uani 1 1 d . . . . .
H5 H 0.2192 0.6871 0.3353 0.038 Uiso 1 1 calc R . . . .
C6 C 0.3240(9) 0.6933(10) 0.3767(2) 0.053(3) Uani 1 1 d . . . . .
H6a H 0.3591 0.7684 0.3705 0.080 Uiso 1 1 calc GR . . . .
H6b H 0.3732 0.6366 0.3875 0.080 Uiso 1 1 calc GR . . . .
H6c H 0.2709 0.7131 0.3921 0.080 Uiso 1 1 calc GR . . . .
C7 C 0.3570(7) 0.6162(10) 0.3196(3) 0.049(3) Uani 1 1 d . . . . .
H7a H 0.3254 0.5861 0.2985 0.074 Uiso 1 1 calc GR . . . .
H7b H 0.4079 0.5570 0.3282 0.074 Uiso 1 1 calc GR . . . .
H7c H 0.3902 0.6950 0.3159 0.074 Uiso 1 1 calc GR . . . .
N3 N 0.0622(5) 0.5605(6) 0.32533(17) 0.0336(16) Uani 1 1 d D . . . .
Si1 Si -0.0206(3) 0.6577(4) 0.34434(11) 0.0280(12) Uani 0.680(10) 1 d D U P A 1
C8 C 0.0386(15) 0.654(3) 0.3896(4) 0.032(4) Uani 0.680(10) 1 d D U P A 1
H8a H 0.0382 0.5703 0.3980 0.048 Uiso 0.680(10) 1 calc GR . P A 1
H8b H -0.0015 0.7068 0.4038 0.048 Uiso 0.680(10) 1 calc GR . P A 1
H8c H 0.1090 0.6845 0.3898 0.048 Uiso 0.680(10) 1 calc GR . P A 1
C9 C -0.0168(14) 0.8228(12) 0.3294(4) 0.050(4) Uani 0.680(10) 1 d D U P A 1
H9a H 0.0542 0.8505 0.3294 0.076 Uiso 0.680(10) 1 calc GR . P A 1
H9b H -0.0546 0.8748 0.3443 0.076 Uiso 0.680(10) 1 calc GR . P A 1
H9c H -0.0482 0.8282 0.3068 0.076 Uiso 0.680(10) 1 calc GR . P A 1
C10 C -0.1620(10) 0.6103(19) 0.3419(5) 0.053(5) Uani 0.680(10) 1 d D U P A 1
H10a H -0.1914 0.6256 0.3194 0.080 Uiso 0.680(10) 1 calc GR . P A 1
H10b H -0.1991 0.6582 0.3579 0.080 Uiso 0.680(10) 1 calc GR . P A 1
H10c H -0.1675 0.5230 0.3471 0.080 Uiso 0.680(10) 1 calc GR . P A 1
C11 C 0.056(2) 0.559(2) 0.2883(4) 0.027(5) Uani 0.680(10) 1 d D U P A 1
C12 C 0.117(3) 0.449(3) 0.2733(10) 0.047(5) Uani 0.680(10) 1 d D U P A 1
H12a H 0.1083 0.4499 0.2489 0.070 Uiso 0.680(10) 1 calc GR . P A 1
H12b H 0.0915 0.3711 0.2817 0.070 Uiso 0.680(10) 1 calc GR . P A 1
H12c H 0.1901 0.4566 0.2798 0.070 Uiso 0.680(10) 1 calc GR . P A 1
C13 C 0.109(2) 0.667(2) 0.2702(7) 0.055(5) Uani 0.680(10) 1 d D U P A 1
H13a H 0.1064 0.6509 0.2462 0.083 Uiso 0.680(10) 1 calc GR . P A 1
H13b H 0.1803 0.6733 0.2785 0.083 Uiso 0.680(10) 1 calc GR . P A 1
H13c H 0.0731 0.7432 0.2745 0.083 Uiso 0.680(10) 1 calc GR . P A 1
C14 C -0.0495(14) 0.544(3) 0.2693(8) 0.045(4) Uani 0.680(10) 1 d D U P A 1
H14a H -0.0397 0.5215 0.2461 0.067 Uiso 0.680(10) 1 calc GR . P A 1
H14b H -0.0866 0.6221 0.2698 0.067 Uiso 0.680(10) 1 calc GR . P A 1
H14c H -0.0889 0.4805 0.2799 0.067 Uiso 0.680(10) 1 calc GR . P A 1
Si1' Si 0.0587(14) 0.5666(18) 0.2845(3) 0.039(3) Uani 0.320(10) 1 d D U P A 2
C8' C 0.130(4) 0.423(4) 0.2718(17) 0.021(7) Uani 0.320(10) 1 d D U P A 2
H8a' H 0.1384 0.4246 0.2478 0.031 Uiso 0.320(10) 1 calc GR . P A 2
H8b' H 0.0917 0.3505 0.2777 0.031 Uiso 0.320(10) 1 calc GR . P A 2
H8c' H 0.1978 0.4217 0.2835 0.031 Uiso 0.320(10) 1 calc GR . P A 2
C9' C 0.120(4) 0.710(3) 0.2675(15) 0.041(8) Uani 0.320(10) 1 d D U P A 2
H9a' H 0.1109 0.7105 0.2431 0.061 Uiso 0.320(10) 1 calc GR . P A 2
H9b' H 0.1925 0.7112 0.2741 0.061 Uiso 0.320(10) 1 calc GR . P A 2
H9c' H 0.0867 0.7827 0.2764 0.061 Uiso 0.320(10) 1 calc GR . P A 2
C10' C -0.081(2) 0.558(6) 0.2693(18) 0.044(9) Uani 0.320(10) 1 d D U P A 2
H10a' H -0.0863 0.5680 0.2451 0.066 Uiso 0.320(10) 1 calc GR . P A 2
H10b' H -0.1190 0.6239 0.2797 0.066 Uiso 0.320(10) 1 calc GR . P A 2
H10c' H -0.1091 0.4788 0.2754 0.066 Uiso 0.320(10) 1 calc GR . P A 2
C11' C -0.001(3) 0.636(3) 0.3491(8) 0.043(7) Uani 0.320(10) 1 d D U P A 2
C12' C 0.010(4) 0.655(7) 0.3876(9) 0.039(9) Uani 0.320(10) 1 d D U P A 2
H12a' H 0.0774 0.6907 0.3936 0.059 Uiso 0.320(10) 1 calc GR . P A 2
H12b' H 0.0039 0.5762 0.3989 0.059 Uiso 0.320(10) 1 calc GR . P A 2
H12c' H -0.0432 0.7108 0.3946 0.059 Uiso 0.320(10) 1 calc GR . P A 2
C13' C -0.005(3) 0.776(3) 0.3406(8) 0.036(6) Uani 0.320(10) 1 d D U P A 2
H13a' H -0.0269 0.7871 0.3171 0.054 Uiso 0.320(10) 1 calc GR . P A 2
H13b' H 0.0630 0.8122 0.3447 0.054 Uiso 0.320(10) 1 calc GR . P A 2
H13c' H -0.0535 0.8172 0.3546 0.054 Uiso 0.320(10) 1 calc GR . P A 2
C14' C -0.116(2) 0.608(4) 0.3515(10) 0.046(7) Uani 0.320(10) 1 d D U P A 2
H14a' H -0.1516 0.6207 0.3296 0.069 Uiso 0.320(10) 1 calc GR . P A 2
H14b' H -0.1454 0.6634 0.3677 0.069 Uiso 0.320(10) 1 calc GR . P A 2
H14c' H -0.1253 0.5233 0.3585 0.069 Uiso 0.320(10) 1 calc GR . P A 2
C15 C 0.4651(6) 0.2168(7) 0.3475(2) 0.0252(16) Uani 1 1 d . . . . .
N4 N 0.3677(5) 0.1845(7) 0.33883(17) 0.0321(15) Uani 1 1 d . . . . .
C16 C 0.3435(6) 0.0994(9) 0.3102(2) 0.038(2) Uani 1 1 d . . . . .
H16 H 0.4081 0.0606 0.3033 0.046 Uiso 1 1 calc R . . . .
C17 C 0.2934(8) 0.1687(11) 0.2805(3) 0.054(3) Uani 1 1 d . . . . .
H17a H 0.3389 0.2342 0.2737 0.081 Uiso 1 1 calc GR . . . .
H17b H 0.2286 0.2041 0.2868 0.081 Uiso 1 1 calc GR . . . .
H17c H 0.2806 0.1120 0.2618 0.081 Uiso 1 1 calc GR . . . .
C18 C 0.2683(7) -0.0024(9) 0.3204(3) 0.050(3) Uani 1 1 d . . . . .
H18a H 0.2060 0.0353 0.3280 0.076 Uiso 1 1 calc GR . . . .
H18b H 0.3005 -0.0517 0.3384 0.076 Uiso 1 1 calc GR . . . .
H18c H 0.2512 -0.0549 0.3011 0.076 Uiso 1 1 calc GR . . . .
N5 N 0.4763(5) 0.2970(6) 0.37304(16) 0.0280(14) Uani 1 1 d . . . . .
C19 C 0.5789(6) 0.3369(8) 0.3873(2) 0.035(2) Uani 1 1 d . . . . .
H19 H 0.6325 0.3027 0.3731 0.042 Uiso 1 1 calc R . . . .
C20 C 0.5891(8) 0.4771(10) 0.3878(3) 0.055(3) Uani 1 1 d . . . . .
H20a H 0.5761 0.5092 0.3652 0.082 Uiso 1 1 calc GR . . . .
H20b H 0.6582 0.4997 0.3960 0.082 Uiso 1 1 calc GR . . . .
H20c H 0.5393 0.5117 0.4025 0.082 Uiso 1 1 calc GR . . . .
C21 C 0.5967(9) 0.2847(12) 0.4231(3) 0.063(3) Uani 1 1 d . . . . .
H21a H 0.5981 0.1951 0.4222 0.095 Uiso 1 1 calc GR . . . .
H21b H 0.5411 0.3113 0.4368 0.095 Uiso 1 1 calc GR . . . .
H21c H 0.6619 0.3149 0.4329 0.095 Uiso 1 1 calc GR . . . .
N6 N 0.5544(5) 0.1634(6) 0.33159(17) 0.0300(15) Uani 1 1 d D . . . .
Si2 Si 0.6070(4) 0.0234(4) 0.34430(12) 0.0388(13) Uani 0.727(11) 1 d D U P B 1
C22 C 0.5217(16) -0.0396(17) 0.3763(6) 0.047(5) Uani 0.727(11) 1 d D U P B 1
H22a H 0.4538 -0.0559 0.3659 0.070 Uiso 0.727(11) 1 calc GR . P B 1
H22b H 0.5159 0.0202 0.3943 0.070 Uiso 0.727(11) 1 calc GR . P B 1
H22c H 0.5508 -0.1158 0.3855 0.070 Uiso 0.727(11) 1 calc GR . P B 1
C23 C 0.6196(19) -0.0950(17) 0.3105(5) 0.088(6) Uani 0.727(11) 1 d D U P B 1
H23a H 0.5555 -0.0998 0.2969 0.132 Uiso 0.727(11) 1 calc GR . P B 1
H23b H 0.6347 -0.1750 0.3206 0.132 Uiso 0.727(11) 1 calc GR . P B 1
H23c H 0.6752 -0.0716 0.2964 0.132 Uiso 0.727(11) 1 calc GR . P B 1
C24 C 0.7390(11) 0.0342(18) 0.3674(6) 0.064(5) Uani 0.727(11) 1 d D U P B 1
H24a H 0.7915 0.0457 0.3512 0.097 Uiso 0.727(11) 1 calc GR . P B 1
H24b H 0.7527 -0.0414 0.3799 0.097 Uiso 0.727(11) 1 calc GR . P B 1
H24c H 0.7399 0.1039 0.3827 0.097 Uiso 0.727(11) 1 calc GR . P B 1
C25 C 0.5972(18) 0.232(2) 0.3032(5) 0.036(5) Uani 0.727(11) 1 d D U P B 1
C26 C 0.578(2) 0.175(2) 0.2676(5) 0.068(5) Uani 0.727(11) 1 d D U P B 1
H26a H 0.5039 0.1662 0.2628 0.102 Uiso 0.727(11) 1 calc GR . P B 1
H26b H 0.6103 0.0946 0.2669 0.102 Uiso 0.727(11) 1 calc GR . P B 1
H26c H 0.6061 0.2289 0.2510 0.102 Uiso 0.727(11) 1 calc GR . P B 1
C27 C 0.7145(14) 0.259(3) 0.3066(7) 0.066(6) Uani 0.727(11) 1 d D U P B 1
H27a H 0.7520 0.1810 0.3076 0.099 Uiso 0.727(11) 1 calc GR . P B 1
H27b H 0.7304 0.3054 0.3270 0.099 Uiso 0.727(11) 1 calc GR . P B 1
H27c H 0.7347 0.3059 0.2873 0.099 Uiso 0.727(11) 1 calc GR . P B 1
C28 C 0.5477(15) 0.3613(18) 0.2979(5) 0.044(4) Uani 0.727(11) 1 d D U P B 1
H28a H 0.5755 0.4005 0.2784 0.065 Uiso 0.727(11) 1 calc GR . P B 1
H28b H 0.5628 0.4118 0.3177 0.065 Uiso 0.727(11) 1 calc GR . P B 1
H28c H 0.4736 0.3524 0.2943 0.065 Uiso 0.727(11) 1 calc GR . P B 1
Si2' Si 0.5918(15) 0.2370(18) 0.2970(5) 0.037(4) Uani 0.273(11) 1 d D U P B 2
C22' C 0.558(6) 0.138(6) 0.2589(14) 0.063(11) Uani 0.273(11) 1 d D U P B 2
H22a' H 0.5777 0.1812 0.2388 0.095 Uiso 0.273(11) 1 calc GR . P B 2
H22b' H 0.4842 0.1232 0.2574 0.095 Uiso 0.273(11) 1 calc GR . P B 2
H22c' H 0.5944 0.0603 0.2609 0.095 Uiso 0.273(11) 1 calc GR . P B 2
C23' C 0.737(2) 0.250(9) 0.2994(18) 0.052(10) Uani 0.273(11) 1 d D U P B 2
H23a' H 0.7582 0.3039 0.2816 0.078 Uiso 0.273(11) 1 calc GR . P B 2
H23b' H 0.7667 0.1686 0.2968 0.078 Uiso 0.273(11) 1 calc GR . P B 2
H23c' H 0.7597 0.2840 0.3211 0.078 Uiso 0.273(11) 1 calc GR . P B 2
C24' C 0.527(5) 0.391(4) 0.2928(16) 0.042(9) Uani 0.273(11) 1 d D U P B 2
H24a' H 0.5061 0.4058 0.2693 0.063 Uiso 0.273(11) 1 calc GR . P B 2
H24b' H 0.5746 0.4555 0.3006 0.063 Uiso 0.273(11) 1 calc GR . P B 2
H24c' H 0.4667 0.3924 0.3061 0.063 Uiso 0.273(11) 1 calc GR . P B 2
C25' C 0.597(3) 0.048(3) 0.3496(9) 0.047(7) Uani 0.273(11) 1 d D U P B 2
C26' C 0.523(4) -0.003(4) 0.3755(13) 0.043(9) Uani 0.273(11) 1 d D U P B 2
H26a' H 0.4565 -0.0214 0.3642 0.065 Uiso 0.273(11) 1 calc GR . P B 2
H26b' H 0.5133 0.0592 0.3928 0.065 Uiso 0.273(11) 1 calc GR . P B 2
H26c' H 0.5514 -0.0771 0.3858 0.065 Uiso 0.273(11) 1 calc GR . P B 2
C27' C 0.610(3) -0.053(4) 0.3226(10) 0.060(9) Uani 0.273(11) 1 d D U P B 2
H27a' H 0.5434 -0.0877 0.3160 0.090 Uiso 0.273(11) 1 calc GR . P B 2
H27b' H 0.6551 -0.1177 0.3318 0.090 Uiso 0.273(11) 1 calc GR . P B 2
H27c' H 0.6405 -0.0166 0.3032 0.090 Uiso 0.273(11) 1 calc GR . P B 2
C28' C 0.704(3) 0.068(4) 0.3686(12) 0.055(9) Uani 0.273(11) 1 d D U P B 2
H28a' H 0.7431 0.1286 0.3566 0.083 Uiso 0.273(11) 1 calc GR . P B 2
H28b' H 0.7412 -0.0095 0.3698 0.083 Uiso 0.273(11) 1 calc GR . P B 2
H28c' H 0.6936 0.0978 0.3912 0.083 Uiso 0.273(11) 1 calc GR . P B 2
C29 C 0.2503(7) 0.2575(8) 0.4555(2) 0.036(2) Uani 1 1 d . . . . .
N7 N 0.2392(5) 0.1680(6) 0.43104(16) 0.0286(15) Uani 1 1 d . . . . .
C30 C 0.2104(8) 0.0408(7) 0.4379(2) 0.037(2) Uani 1 1 d . . . . .
H30 H 0.1849 0.0363 0.4608 0.045 Uiso 1 1 calc R . . . .
C31 C 0.3020(9) -0.0448(9) 0.4359(3) 0.051(3) Uani 1 1 d . . . . .
H31a H 0.3252 -0.0449 0.4131 0.076 Uiso 1 1 calc GR . . . .
H31b H 0.2820 -0.1279 0.4420 0.076 Uiso 1 1 calc GR . . . .
H31c H 0.3574 -0.0165 0.4513 0.076 Uiso 1 1 calc GR . . . .
C32 C 0.1235(9) 0.0008(9) 0.4127(3) 0.055(3) Uani 1 1 d . . . . .
H32a H 0.1477 0.0044 0.3901 0.082 Uiso 1 1 calc GR . . . .
H32b H 0.0650 0.0559 0.4144 0.082 Uiso 1 1 calc GR . . . .
H32c H 0.1027 -0.0831 0.4176 0.082 Uiso 1 1 calc GR . . . .
N8 N 0.2784(6) 0.3689(6) 0.44489(16) 0.0290(15) Uani 1 1 d . . . . .
C33 C 0.2911(7) 0.4744(8) 0.4687(2) 0.035(2) Uani 1 1 d . . . . .
H33 H 0.2878 0.4428 0.4920 0.042 Uiso 1 1 calc R . . . .
C34 C 0.3956(7) 0.5378(8) 0.4651(2) 0.044(2) Uani 1 1 d . . . . .
H34a H 0.4005 0.5662 0.4421 0.065 Uiso 1 1 calc GR . . . .
H34b H 0.4506 0.4794 0.4706 0.065 Uiso 1 1 calc GR . . . .
H34c H 0.4016 0.6078 0.4803 0.065 Uiso 1 1 calc GR . . . .
C35 C 0.2039(8) 0.5687(9) 0.4620(3) 0.046(2) Uani 1 1 d . . . . .
H35a H 0.2022 0.5939 0.4386 0.069 Uiso 1 1 calc GR . . . .
H35b H 0.2161 0.6404 0.4763 0.069 Uiso 1 1 calc GR . . . .
H35c H 0.1385 0.5313 0.4669 0.069 Uiso 1 1 calc GR . . . .
N9 N 0.2513(13) 0.2292(19) 0.4920(5) 0.025(3) Uani 0.515(12) 1 d . U P C 1
Si3 Si 0.1325(5) 0.2568(6) 0.50904(17) 0.0318(16) Uani 0.515(12) 1 d . U P C 1
C36 C 0.033(4) 0.270(6) 0.4748(10) 0.037(8) Uani 0.515(12) 1 d . U P C 1
H36a H 0.0544 0.3302 0.4586 0.055 Uiso 0.515(12) 1 calc GR . P C 1
H36b H -0.0313 0.2952 0.4839 0.055 Uiso 0.515(12) 1 calc GR . P C 1
H36c H 0.0241 0.1899 0.4639 0.055 Uiso 0.515(12) 1 calc GR . P C 1
C37 C 0.090(2) 0.125(2) 0.5357(6) 0.046(5) Uani 0.515(12) 1 d . U P C 1
H37a H 0.0185 0.1367 0.5408 0.070 Uiso 0.515(12) 1 calc GR . P C 1
H37b H 0.1327 0.1223 0.5564 0.070 Uiso 0.515(12) 1 calc GR . P C 1
H37c H 0.0971 0.0479 0.5236 0.070 Uiso 0.515(12) 1 calc GR . P C 1
C38 C 0.1303(19) 0.399(2) 0.5369(6) 0.051(5) Uani 0.515(12) 1 d . U P C 1
H38a H 0.1556 0.4699 0.5248 0.077 Uiso 0.515(12) 1 calc GR . P C 1
H38b H 0.1740 0.3854 0.5571 0.077 Uiso 0.515(12) 1 calc GR . P C 1
H38c H 0.0602 0.4149 0.5431 0.077 Uiso 0.515(12) 1 calc GR . P C 1
C39 C 0.347(2) 0.187(3) 0.5131(7) 0.033(4) Uani 0.515(12) 1 d . U P C 1
C40 C 0.3375(18) 0.047(2) 0.5228(5) 0.046(5) Uani 0.515(12) 1 d . U P C 1
H40a H 0.3268 -0.0020 0.5026 0.070 Uiso 0.515(12) 1 calc GR . P C 1
H40b H 0.2795 0.0365 0.5370 0.070 Uiso 0.515(12) 1 calc GR . P C 1
H40c H 0.4004 0.0209 0.5350 0.070 Uiso 0.515(12) 1 calc GR . P C 1
C41 C 0.3629(17) 0.264(2) 0.5464(6) 0.037(5) Uani 0.515(12) 1 d . U P C 1
H41a H 0.3736 0.3499 0.5408 0.055 Uiso 0.515(12) 1 calc GR . P C 1
H41b H 0.4226 0.2327 0.5594 0.055 Uiso 0.515(12) 1 calc GR . P C 1
H41c H 0.3022 0.2562 0.5594 0.055 Uiso 0.515(12) 1 calc GR . P C 1
C42 C 0.446(3) 0.205(4) 0.4916(11) 0.029(6) Uani 0.515(12) 1 d . U P C 1
H42a H 0.4532 0.2923 0.4861 0.044 Uiso 0.515(12) 1 calc GR . P C 1
H42b H 0.4384 0.1575 0.4710 0.044 Uiso 0.515(12) 1 calc GR . P C 1
H42c H 0.5073 0.1780 0.5046 0.044 Uiso 0.515(12) 1 calc GR . P C 1
N9' N 0.2108(15) 0.227(2) 0.4888(5) 0.028(4) Uani 0.485(12) 1 d . U P C 2
Si3' Si 0.3087(6) 0.1660(6) 0.5166(2) 0.034(2) Uani 0.485(12) 1 d . U P C 2
C36' C 0.291(2) -0.002(2) 0.5291(6) 0.051(6) Uani 0.485(12) 1 d . U P C 2
H36a' H 0.2844 -0.0528 0.5090 0.076 Uiso 0.485(12) 1 calc GR . P C 2
H36b' H 0.2286 -0.0098 0.5414 0.076 Uiso 0.485(12) 1 calc GR . P C 2
H36c' H 0.3497 -0.0290 0.5431 0.076 Uiso 0.485(12) 1 calc GR . P C 2
C37' C 0.319(2) 0.258(3) 0.5568(7) 0.057(7) Uani 0.485(12) 1 d . U P C 2
H37a' H 0.3432 0.3404 0.5521 0.085 Uiso 0.485(12) 1 calc GR . P C 2
H37b' H 0.3676 0.2174 0.5726 0.085 Uiso 0.485(12) 1 calc GR . P C 2
H37c' H 0.2520 0.2621 0.5663 0.085 Uiso 0.485(12) 1 calc GR . P C 2
C38' C 0.432(4) 0.183(5) 0.4974(13) 0.044(8) Uani 0.485(12) 1 d . U P C 2
H38a' H 0.4283 0.1452 0.4752 0.067 Uiso 0.485(12) 1 calc GR . P C 2
H38b' H 0.4858 0.1428 0.5113 0.067 Uiso 0.485(12) 1 calc GR . P C 2
H38c' H 0.4484 0.2702 0.4953 0.067 Uiso 0.485(12) 1 calc GR . P C 2
C39' C 0.101(2) 0.252(3) 0.4985(7) 0.037(5) Uani 0.485(12) 1 d . U P C 2
C40' C 0.028(4) 0.266(6) 0.4668(11) 0.033(7) Uani 0.485(12) 1 d . U P C 2
H40a' H 0.0572 0.3263 0.4517 0.050 Uiso 0.485(12) 1 calc GR . P C 2
H40b' H -0.0387 0.2946 0.4732 0.050 Uiso 0.485(12) 1 calc GR . P C 2
H40c' H 0.0212 0.1872 0.4555 0.050 Uiso 0.485(12) 1 calc GR . P C 2
C41' C 0.065(2) 0.147(3) 0.5213(6) 0.052(6) Uani 0.485(12) 1 d . U P C 2
H41a' H 0.0669 0.0690 0.5092 0.079 Uiso 0.485(12) 1 calc GR . P C 2
H41b' H -0.0042 0.1630 0.5278 0.079 Uiso 0.485(12) 1 calc GR . P C 2
H41c' H 0.1114 0.1417 0.5413 0.079 Uiso 0.485(12) 1 calc GR . P C 2
C42' C 0.093(2) 0.371(2) 0.5219(6) 0.054(6) Uani 0.485(12) 1 d . U P C 2
H42a' H 0.1071 0.4448 0.5091 0.081 Uiso 0.485(12) 1 calc GR . P C 2
H42b' H 0.1424 0.3643 0.5409 0.081 Uiso 0.485(12) 1 calc GR . P C 2
H42c' H 0.0237 0.3763 0.5300 0.081 Uiso 0.485(12) 1 calc GR . P C 2

loop_
_atom_site_aniso_label
_atom_site_aniso_U_11
_atom_site_aniso_U_22
_atom_site_aniso_U_33
_atom_site_aniso_U_23
_atom_site_aniso_U_13
_atom_site_aniso_U_12
Ce1 0.02264(19) 0.0242(2) 0.01706(18) 0.0006(2) -0.00092(13) -0.0020(2)
C1 0.023(4) 0.031(4) 0.028(4) -0.018(3) 0.000(3) -0.005(3)
N1 0.023(3) 0.026(3) 0.036(4) -0.001(3) -0.004(3) -0.014(3)
C2 0.023(4) 0.028(4) 0.039(4) 0.002(4) -0.003(3) -0.004(4)
C3 0.044(5) 0.045(5) 0.043(5) 0.002(5) 0.004(4) -0.013(5)
C4 0.030(4) 0.034(4) 0.043(5) -0.009(4) -0.005(3) -0.002(4)
N2 0.024(3) 0.018(3) 0.032(4) 0.001(3) -0.009(3) -0.003(3)
C5 0.032(4) 0.029(4) 0.034(5) 0.006(4) -0.007(3) -0.008(3)
C6 0.074(7) 0.037(5) 0.048(6) -0.003(5) -0.006(5) -0.030(5)
C7 0.042(5) 0.046(6) 0.060(7) -0.008(5) 0.001(5) -0.012(5)
N3 0.026(3) 0.030(4) 0.045(4) 0.009(3) -0.003(3) 0.000(3)
Si1 0.030(2) 0.0066(17) 0.048(2) 0.0025(14) 0.0027(16) 0.0066(13)
C8 0.037(8) 0.025(7) 0.034(6) -0.003(5) 0.004(5) -0.001(7)
C9 0.064(10) 0.027(8) 0.059(10) 0.004(7) 0.002(8) 0.006(7)
C10 0.033(9) 0.044(9) 0.084(13) -0.004(9) 0.013(8) 0.008(8)
C11 0.027(6) 0.033(6) 0.022(6) 0.006(4) -0.001(4) -0.004(4)
C12 0.045(11) 0.055(14) 0.040(11) -0.001(11) -0.002(8) 0.009(10)
C13 0.062(11) 0.072(14) 0.031(9) 0.018(10) -0.001(8) -0.011(11)
C14 0.032(9) 0.066(11) 0.036(8) 0.003(8) -0.007(9) 0.004(10)
Si1' 0.037(5) 0.054(6) 0.025(5) 0.013(4) -0.014(4) -0.006(4)
C8' 0.032(16) 0.015(12) 0.015(12) -0.013(10) -0.002(11) 0.001(11)
C9' 0.031(14) 0.06(2) 0.035(16) 0.024(17) 0.004(12) -0.010(15)
C10' 0.031(16) 0.064(18) 0.036(15) 0.011(14) -0.010(16) -0.005(16)
C11' 0.034(12) 0.030(12) 0.065(13) 0.006(11) 0.010(11) 0.021(10)
C12' 0.044(19) 0.022(14) 0.053(15) -0.006(12) 0.016(13) 0.007(16)
C13' 0.043(9) 0.020(9) 0.045(10) 0.003(7) 0.001(8) 0.002(8)
C14' 0.045(16) 0.031(13) 0.064(17) 0.005(13) 0.007(14) 0.011(14)
C15 0.025(4) 0.018(4) 0.032(4) -0.004(3) -0.003(3) 0.001(3)
N4 0.022(3) 0.034(4) 0.040(4) -0.009(3) -0.003(3) -0.012(3)
C16 0.021(4) 0.047(5) 0.046(5) -0.019(4) -0.004(4) 0.004(4)
C17 0.047(6) 0.062(7) 0.052(6) -0.008(5) -0.008(5) -0.003(5)
C18 0.036(5) 0.038(5) 0.076(8) -0.017(5) -0.012(5) -0.005(4)
N5 0.025(3) 0.026(4) 0.033(3) -0.005(3) 0.002(3) -0.008(3)
C19 0.024(4) 0.039(5) 0.040(5) -0.009(4) -0.005(3) -0.009(4)
C20 0.038(5) 0.059(7) 0.067(7) -0.023(6) -0.002(5) -0.019(5)
C21 0.064(7) 0.083(9) 0.041(6) -0.005(6) -0.016(5) -0.015(6)
N6 0.022(3) 0.025(4) 0.043(4) -0.008(3) -0.003(3) 0.000(3)
Si2 0.0282(19) 0.027(2) 0.061(3) -0.0016(19) 0.0018(17) 0.0030(15)
C22 0.043(8) 0.025(11) 0.071(9) 0.021(8) -0.005(7) -0.009(7)
C23 0.114(15) 0.052(11) 0.098(14) -0.029(10) -0.002(12) 0.025(11)
C24 0.035(8) 0.049(10) 0.108(12) 0.028(9) -0.011(9) 0.001(7)
C25 0.035(8) 0.056(8) 0.016(8) 0.007(6) 0.004(6) 0.009(7)
C26 0.078(13) 0.089(14) 0.038(10) -0.007(9) 0.014(9) 0.016(11)
C27 0.031(8) 0.100(14) 0.068(14) 0.025(11) 0.016(8) 0.004(10)
C28 0.038(10) 0.049(10) 0.045(9) 0.022(8) 0.015(7) 0.000(7)
Si2' 0.027(6) 0.057(7) 0.029(7) 0.007(5) 0.003(5) 0.013(5)
C22' 0.06(2) 0.08(2) 0.05(2) -0.014(18) -0.001(19) 0.007(19)
C23' 0.030(16) 0.081(19) 0.05(2) -0.002(18) 0.010(15) 0.018(17)
C24' 0.042(18) 0.039(17) 0.046(18) 0.022(15) 0.003(15) 0.025(14)
C25' 0.042(12) 0.031(13) 0.068(13) -0.002(12) -0.011(11) 0.013(11)
C26' 0.051(16) 0.02(2) 0.059(16) 0.015(15) -0.026(13) 0.001(15)
C27' 0.068(17) 0.041(17) 0.070(19) -0.017(15) -0.011(16) 0.031(16)
C28' 0.051(18) 0.040(18) 0.074(18) 0.016(16) 0.002(16) 0.004(15)
C29 0.054(6) 0.036(5) 0.018(4) -0.003(3) 0.012(4) 0.000(4)
N7 0.048(4) 0.011(3) 0.027(3) -0.001(2) 0.004(3) -0.001(3)
C30 0.066(6) 0.018(4) 0.028(4) -0.001(3) 0.015(4) -0.006(4)
C31 0.079(8) 0.024(5) 0.048(6) -0.009(4) 0.000(5) 0.004(5)
C32 0.071(7) 0.031(5) 0.062(7) -0.001(5) 0.005(6) -0.027(5)
N8 0.048(4) 0.022(3) 0.017(3) 0.003(3) -0.001(3) -0.008(3)
C33 0.062(6) 0.023(4) 0.020(4) -0.001(3) -0.006(4) 0.003(4)
C34 0.058(6) 0.031(5) 0.040(5) -0.010(4) -0.022(4) 0.002(4)
C35 0.058(6) 0.028(5) 0.051(6) 0.005(4) 0.004(5) -0.004(4)
N9 0.039(8) 0.021(5) 0.016(6) -0.001(5) 0.006(6) 0.003(7)
Si3 0.035(3) 0.035(3) 0.026(3) -0.003(2) 0.008(2) -0.002(2)
C36 0.040(13) 0.040(11) 0.030(17) -0.006(13) 0.006(12) 0.012(10)
C37 0.048(12) 0.045(12) 0.047(14) 0.011(10) 0.012(10) -0.007(9)
C38 0.051(13) 0.057(13) 0.047(13) -0.001(10) 0.012(10) -0.002(10)
C39 0.046(9) 0.027(8) 0.026(7) 0.002(7) -0.004(8) 0.004(8)
C40 0.055(12) 0.048(11) 0.035(10) -0.005(9) -0.007(9) 0.010(9)
C41 0.037(11) 0.033(9) 0.039(11) 0.000(8) -0.006(8) -0.001(9)
C42 0.031(10) 0.028(15) 0.028(13) 0.010(10) 0.001(8) 0.005(9)
N9' 0.043(8) 0.023(6) 0.017(6) 0.005(5) 0.002(7) 0.002(7)
Si3' 0.062(5) 0.014(3) 0.025(3) 0.002(2) -0.013(3) 0.004(3)
C36' 0.080(16) 0.030(11) 0.042(12) 0.007(9) -0.001(11) 0.010(10)
C37' 0.076(17) 0.046(11) 0.046(13) 0.000(11) -0.022(11) -0.003(13)
C38' 0.056(16) 0.035(16) 0.041(17) 0.014(12) -0.012(12) 0.009(13)
C39' 0.046(9) 0.040(8) 0.026(9) -0.002(8) 0.009(7) -0.001(8)
C40' 0.026(10) 0.048(14) 0.026(17) 0.003(14) -0.001(12) -0.007(10)
C41' 0.062(14) 0.060(13) 0.037(12) 0.012(10) 0.013(11) -0.006(11)
C42' 0.065(14) 0.057(12) 0.042(12) -0.002(10) 0.026(10) 0.002(11)

loop_
_atom_type_symbol
_atom_type_description
_atom_type_scat_dispersion_real
_atom_type_scat_dispersion_imag
_atom_type_scat_source
C C 0.0033 0.0016 'International Tables Vol C Tables 4.2.6.8 and 6.1.1.4'
H H 0.0000 0.0000 'International Tables Vol C Tables 4.2.6.8 and 6.1.1.4'
N N 0.0061 0.0033 'International Tables Vol C Tables 4.2.6.8 and 6.1.1.4'
Si Si 0.0817 0.0704 'International Tables Vol C Tables 4.2.6.8 and 6.1.1.4'
Ce Ce -0.2486 2.6331 'International Tables Vol C Tables 4.2.6.8 and 6.1.1.4'

loop_
_geom_angle_atom_site_label_1
_geom_angle_atom_site_label_2
_geom_angle_atom_site_label_3
_geom_angle
C1 Ce1 C15 118.1(2)
C1 Ce1 C29 119.5(2)
N1 Ce1 C1 26.2(2)
N1 Ce1 C15 124.5(2)
N1 Ce1 N5 143.2(2)
N1 Ce1 C29 108.1(2)
N1 Ce1 N7 104.0(2)
N2 Ce1 C1 26.8(2)
N2 Ce1 N1 53.0(2)
N2 Ce1 C15 106.3(2)
N2 Ce1 N4 105.5(2)
N2 Ce1 N5 103.4(2)
N2 Ce1 C29 124.4(2)
N2 Ce1 N7 143.2(2)
N2 Ce1 N8 103.0(2)
C15 Ce1 C29 122.4(2)
N4 Ce1 C1 105.2(2)
N4 Ce1 N1 102.3(2)
N4 Ce1 C15 26.30(19)
N4 Ce1 N5 52.69(19)
N4 Ce1 C29 130.1(2)
N4 Ce1 N7 107.7(2)
N4 Ce1 N8 146.5(2)
N5 Ce1 C1 125.3(2)
N5 Ce1 C15 26.4(2)
N5 Ce1 C29 108.6(2)
N7 Ce1 C1 125.5(2)
N7 Ce1 C15 110.5(2)
N7 Ce1 N5 109.2(2)
N7 Ce1 C29 27.1(2)
N8 Ce1 C1 108.2(2)
N8 Ce1 N1 108.9(2)
N8 Ce1 C15 126.5(2)
N8 Ce1 N5 103.6(2)
N8 Ce1 C29 26.1(2)
N8 Ce1 N7 53.3(2)
N1 C1 Ce1 59.3(4)
N1 C1 N2 117.2(7)
N1 C1 N3 123.2(7)
N2 C1 Ce1 57.9(4)
N2 C1 N3 119.6(7)
N3 C1 Ce1 177.5(5)
C1 N1 Ce1 94.6(5)
C1 N1 C2 122.6(7)
C2 N1 Ce1 142.8(5)
N1 C2 C3 110.6(7)
N1 C2 C4 109.8(7)
C3 C2 C4 109.6(7)
C1 N2 Ce1 95.3(5)
C1 N2 C5 125.2(7)
C5 N2 Ce1 139.5(5)
N2 C5 C6 110.0(7)
N2 C5 C7 110.4(7)
C7 C5 C6 108.5(8)
C1 N3 Si1 123.1(5)
C1 N3 Si1' 121.2(9)
C1 N3 C11' 111.0(15)
C11 N3 C1 119.9(12)
C11 N3 Si1 116.8(12)
C11' N3 Si1' 127.8(16)
N3 Si1 C8 100.0(9)
N3 Si1 C9 114.5(6)
N3 Si1 C10 116.1(7)
C9 Si1 C8 107.3(11)
C9 Si1 C10 106.3(8)
C10 Si1 C8 112.4(9)
N3 C11 C12 113(2)
N3 C11 C13 117.1(19)
N3 C11 C14 119(2)
C13 C11 C12 99(2)
C14 C11 C12 101(2)
C14 C11 C13 105(2)
N3 Si1' C8' 104(2)
N3 Si1' C9' 114(2)
N3 Si1' C10' 107(3)
C9' Si1' C8' 111(3)
C10' Si1' C8' 111(3)
C10' Si1' C9' 110(3)
N3 C11' C12' 132(3)
N3 C11' C13' 114(2)
N3 C11' C14' 119(3)
C12' C11' C13' 95(3)
C14' C11' C12' 90(3)
C14' C11' C13' 101(3)
N4 C15 Ce1 56.9(4)
N4 C15 N5 115.3(7)
N4 C15 N6 122.9(7)
N5 C15 Ce1 58.4(4)
N5 C15 N6 121.7(7)
N6 C15 Ce1 176.5(5)
C15 N4 Ce1 96.8(5)
C15 N4 C16 121.1(7)
C16 N4 Ce1 142.0(5)
N4 C16 C17 111.0(8)
N4 C16 C18 110.6(8)
C17 C16 C18 107.8(8)
C15 N5 Ce1 95.2(5)
C15 N5 C19 122.5(7)
C19 N5 Ce1 142.1(5)
N5 C19 C20 111.7(7)
N5 C19 C21 109.6(7)
C20 C19 C21 110.1(8)
C15 N6 Si2 121.9(5)
C15 N6 C25 117.8(11)
C15 N6 Si2' 115.7(8)
C15 N6 C25' 113.2(16)
C25 N6 Si2 120.3(10)
C25' N6 Si2' 131.1(17)
N6 Si2 C22 106.3(7)
N6 Si2 C23 115.9(8)
N6 Si2 C24 114.8(6)
C22 Si2 C23 108.7(10)
C22 Si2 C24 104.2(9)
C23 Si2 C24 106.2(10)
N6 C25 C26 116.4(19)
N6 C25 C27 115.5(17)
N6 C25 C28 112.7(15)
C27 C25 C26 105.5(19)
C28 C25 C26 100.8(18)
C28 C25 C27 104(2)
N6 Si2' C22' 109(3)
N6 Si2' C23' 109(3)
N6 Si2' C24' 110(2)
C23' Si2' C22' 106(3)
C24' Si2' C22' 110(3)
C24' Si2' C23' 112(4)
N6 C25' C26' 112(3)
N6 C25' C27' 107(2)
N6 C25' C28' 114(3)
C26' C25' C28' 107.3(17)
C27' C25' C26' 107.9(17)
C27' C25' C28' 107.9(16)
N7 C29 Ce1 58.2(4)
N7 C29 N9 122.9(11)
N7 C29 N9' 116.4(11)
N8 C29 Ce1 57.3(4)
N8 C29 N7 115.5(7)
N8 C29 N9 120.6(11)
N8 C29 N9' 126.9(11)
N9 C29 Ce1 171.5(9)
N9' C29 Ce1 167.6(9)
C29 N7 Ce1 94.7(5)
C29 N7 C30 123.4(7)
C30 N7 Ce1 141.9(5)
N7 C30 C31 111.0(8)
N7 C30 C32 109.3(7)
C31 C30 C32 110.3(8)
C29 N8 Ce1 96.6(5)
C29 N8 C33 120.8(6)
C33 N8 Ce1 142.5(5)
N8 C33 C34 110.6(7)
N8 C33 C35 110.0(7)
C34 C33 C35 109.5(7)
C29 N9 Si3 112.6(11)
C29 N9 C39 124.3(16)
C39 N9 Si3 123.0(16)
N9 Si3 C36 109.0(18)
N9 Si3 C37 112.5(11)
N9 Si3 C38 114.0(10)
C36 Si3 C37 105(2)
C36 Si3 C38 110(2)
C37 Si3 C38 105.7(12)
N9 C39 C40 110.8(19)
N9 C39 C41 112(2)
N9 C39 C42 109(2)
C40 C39 C41 108(2)
C40 C39 C42 109(2)
C41 C39 C42 108(2)
C29 N9' Si3' 111.8(12)
C29 N9' C39' 123.8(16)
C39' N9' Si3' 124.2(17)
N9' Si3' C36' 115.0(12)
N9' Si3' C37' 110.8(13)
N9' Si3' C38' 108.6(17)
C37' Si3' C36' 106.7(13)
C38' Si3' C36' 109.3(18)
C38' Si3' C37' 106(2)
N9' C39' C40' 110(3)
N9' C39' C41' 109(2)
N9' C39' C42' 113(2)
C40' C39' C41' 111(3)
C40' C39' C42' 110(3)
C41' C39' C42' 103(2)

loop_
_geom_bond_atom_site_label_1
_geom_bond_atom_site_label_2
_geom_bond_distance
Ce1 C1 2.943(8)
Ce1 N1 2.537(6)
Ce1 N2 2.504(6)
Ce1 C15 2.971(8)
Ce1 N4 2.506(7)
Ce1 N5 2.541(6)
Ce1 C29 2.979(8)
Ce1 N7 2.540(6)
Ce1 N8 2.523(6)
C1 N1 1.301(10)
C1 N2 1.333(9)
C1 N3 1.475(10)
N1 C2 1.450(9)
C2 C3 1.524(11)
C2 C4 1.533(12)
N2 C5 1.454(10)
C5 C6 1.517(12)
C5 C7 1.507(13)
N3 Si1 1.691(8)
N3 C11 1.459(16)
N3 Si1' 1.610(13)
N3 C11' 1.508(19)
Si1 C8 1.903(14)
Si1 C9 1.865(13)
Si1 C10 1.883(13)
C11 C12 1.549(18)
C11 C13 1.533(18)
C11 C14 1.526(17)
Si1' C8' 1.869(19)
Si1' C9' 1.865(18)
Si1' C10' 1.861(19)
C11' C12' 1.53(2)
C11' C13' 1.539(19)
C11' C14' 1.521(19)
C15 N4 1.326(9)
C15 N5 1.326(9)
C15 N6 1.452(10)
N4 C16 1.470(10)
C16 C17 1.503(13)
C16 C18 1.524(13)
N5 C19 1.469(9)
C19 C20 1.506(13)
C19 C21 1.525(13)
N6 Si2 1.708(7)
N6 C25 1.472(16)
N6 Si2' 1.667(15)
N6 C25' 1.513(19)
Si2 C22 1.844(13)
Si2 C23 1.853(14)
Si2 C24 1.884(13)
C25 C26 1.537(17)
C25 C27 1.532(17)
C25 C28 1.530(18)
Si2' C22' 1.868(19)
Si2' C23' 1.865(19)
Si2' C24' 1.852(19)
C25' C26' 1.534(19)
C25' C27' 1.533(19)
C25' C28' 1.541(19)
C29 N7 1.363(10)
C29 N8 1.320(11)
C29 N9 1.47(2)
C29 N9' 1.47(2)
N7 C30 1.440(10)
C30 C31 1.496(13)
C30 C32 1.517(13)
N8 C33 1.472(10)
C33 C34 1.518(13)
C33 C35 1.520(12)
N9 Si3 1.725(18)
N9 C39 1.52(3)
Si3 C36 1.81(4)
Si3 C37 1.86(2)
Si3 C38 1.88(2)
C39 C40 1.54(3)
C39 C41 1.55(4)
C39 C42 1.58(4)
N9' Si3' 1.75(2)
N9' C39' 1.51(3)
Si3' C36' 1.88(2)
Si3' C37' 1.86(3)
Si3' C38' 1.81(4)
C39' C40' 1.53(5)
C39' C41' 1.53(4)
C39' C42' 1.58(3)
